data_1100502
loop_
_publ_author_name
'Boche, Gernot'
'M\"obus, Konrad'
'Harms, Klaus'
'Marsch, Michael'

_publ_section_title
;
 [((\h^2^-tert-Butylperoxo)titanatrane)~2~ &#x00B7; 3 Dichloromethane]:
 X-ray Crystal Structure and Oxidation Reactions
;
_journal_coden_ASTM JACSAT
_journal_issue 11
_journal_name_full 'Journal of the American Chemical Society'
_journal_page_first 2770
_journal_page_last 2771
_journal_paper_doi 10.1021/ja954308f
_journal_volume 118
_journal_year 1996
_chemical_formula_sum 'C23 H48 Cl6 N2 O10 Ti2'
_space_group_IT_number 2
_symmetry_cell_setting triclinic
_symmetry_Int_Tables_number 2
_symmetry_space_group_name_Hall '-P 1'
_symmetry_space_group_name_H-M 'P -1'
_cell_angle_alpha 92.88(1)
_cell_angle_beta 109.44(1)
_cell_angle_gamma 104.47(1)
_cell_formula_units_Z 2
_cell_length_a 10.363(2)
_cell_length_b 10.397(2)
_cell_length_c 12.137(2)
_cod_database_code 1100502

loop_
_symmetry_equiv_pos_site_id
_symmetry_equiv_pos_as_xyz
1 x,y,z
2 -x,-y,-z

loop_
_atom_site_label
_atom_site_type_symbol
_atom_site_fract_x
_atom_site_fract_y
_atom_site_fract_z
Ti1 Ti 0.37393(6) 0.54333(6) 0.89696(5)
O1 O 0.3950(3) 0.7316(2) 0.8983(2)
O2 O 0.2586(3) 0.6855(2) 0.7986(2)
O3 O 0.4334(3) 0.5175(3) 0.7718(2)
O4 O 0.2262(3) 0.5154(3) 0.9584(2)
O5 O 0.5618(3) 0.6131(2) 1.0285(2)
N1 N 0.2028(3) 0.3562(3) 0.7792(3)
C1 C 0.2629(4) 0.7713(4) 0.7064(4)
C2 C 0.1222(6) 0.7031(5) 0.6058(4)
C3 C 0.3894(6) 0.7781(5) 0.6700(5)
C4 C 0.2630(6) 0.9083(5) 0.7548(4)
C5 C 0.0878(4) 0.4280(4) 0.9037(4)
C6 C 0.3748(5) 0.4042(5) 0.6844(4)
C7 C 0.2176(4) 0.3545(5) 0.6628(4)
C8 C 0.6714(4) 0.7309(4) 1.0411(4)
C9 C 0.2322(5) 0.2362(4) 0.8320(4)
C10 C 0.0662(4) 0.3771(4) 0.7776(4)
Cl1 Cl 0.1560(2) 0.9457(2) 0.05649(14)
Cl2 Cl 0.3351(3) 0.7984(2) 0.19540(14)
C11 C 0.2496(7) 0.8275(6) 0.0561(5)
Cl3 Cl 0.4009(2) 0.1302(2) 0.5209(2)
Cl4 Cl 0.1005(2) 0.0060(2) 0.4007(2)
C12 C 0.2714(7) 0.0452(8) 0.3904(5)
Cl5 Cl 0.1229(2) 0.2872(2) 0.1942(2)
Cl6 Cl 0.2761(2) 0.5250(2) 0.37028(14)
C13 C 0.2621(6) 0.4368(6) 0.2376(5)
H1 H 0.1266(16) 0.6172(19) 0.5723(22)
H2 H 0.1058(20) 0.7611(18) 0.5444(16)
H3 H 0.0439(7) 0.6871(35) 0.6362(8)
H4 H 0.3837(22) 0.8301(33) 0.6042(23)
H5 H 0.3897(23) 0.6871(6) 0.6452(32)
H6 H 0.4775(6) 0.8217(34) 0.7369(11)
H7 H 0.256(4) 0.9663(12) 0.6930(11)
H8 H 0.3516(18) 0.9483(16) 0.8221(21)
H9 H 0.1813(22) 0.8992(6) 0.7804(30)
H10 H 0.0165(4) 0.4760(4) 0.9038(4)
H11 H 0.0746(4) 0.3513(4) 0.9479(4)
H12 H 0.4215(5) 0.3333(5) 0.7110(4)
H13 H 0.3896(5) 0.4282(5) 0.6107(4)
H14 H 0.1664(4) 0.4137(5) 0.6161(4)
H15 H 0.1773(4) 0.2623(5) 0.6187(4)
H16 H 0.6303(4) 0.8058(4) 1.0169(4)
H17 H 0.7258(4) 0.7167(4) 0.9904(4)
H18 H 0.1408(5) 0.1719(4) 0.8256(4)
H19 H 0.27666(5) 0.1919(4) 0.7864(4)
H20 H 0.0402(4) 0.4437(4) 0.7252(4)
H21 H -0.0112(4) 0.2917(4) 0.7485(4)
H22 H 0.1822(7) 0.7422(6) 0.0083(5)
H23 H 0.3207(7) 0.8600(6) 0.0185(5)
H24 H 0.2920(7) -0.0388(8) 0.3694(5)
H25 H 0.2730(7) 0.1009(8) 0.3268(5)
H26 H 0.2454(6) 0.4943(6) 0.1747(5)
H27 H 0.3531(6) 0.4159(6) 0.2477(5)
C8A* C 0.3286(4) 0.2691(4) 0.9589(4)
O5A* O 0.4382(3) 0.3869(2) 0.9715(2)
Ti1A* Ti 0.62607(6) 0.45667(6) 1.10304(5)
O1A* O 0.6050(3) 0.2684(2) 1.1017(2)
O2A* O 0.7414(3) 0.3145(2) 1.2014(2)
O3A* O 0.5666(3) 0.4825(3) 1.2282(2)
C6A* C 0.6252(5) 0.5958(5) 1.3156(4)
C7A* C 0.7824(4) 0.6455(5) 1.3372(4)
N1A* N 0.7972(3) 0.6438(3) 1.2208(3)
O4A* O 0.7738(3) 0.4846(3) 1.0416(2)
C5A* C 0.9122(4) 0.5720(4) 1.0963(4)
C10A* C 0.9338(4) 0.6229(4) 1.2224(4)
C9A* C 0.7678(5) 0.7638(4) 1.1680(4)
H18A* H 0.8592(5) 0.8281(4) 1.1744(4)
H19A* H 0.72334(5) 0.8081(4) 1.2136(4)
H20A* H 0.9598(4) 0.5563(4) 1.2748(4)
H21A* H 1.0112(4) 0.7083(4) 1.2515(4)
H10A* H 0.9835(4) 0.5240(4) 1.0962(4)
H11A* H 0.9254(4) 0.6487(4) 1.0521(4)
H14A* H 0.8336(4) 0.5863(5) 1.3839(4)
H15A* H 0.8227(4) 0.7377(5) 1.3813(4)
H12A* H 0.5785(5) 0.6667(5) 1.2890(4)
H13A* H 0.6104(5) 0.5718(5) 1.3893(4)
C1A* C 0.7371(4) 0.2287(4) 1.2936(4)
C2A* C 0.8778(6) 0.2969(5) 1.3942(4)
H1A* H 0.8734(16) 0.3828(19) 1.4277(22)
H2A* H 0.8942(20) 0.2389(18) 1.4556(16)
H3A* H 0.9561(7) 0.3129(35) 1.3638(8)
C3A* C 0.6106(6) 0.2219(5) 1.3300(5)
H4A* H 0.6163(22) 0.1699(33) 1.3958(23)
H5A* H 0.6103(23) 0.3129(6) 1.3548(32)
H6A* H 0.5225(6) 0.1783(34) 1.2631(11)
C4A* C 0.7370(6) 0.0917(5) 1.2452(4)
H7A* H 0.744(4) 0.0337(12) 1.3070(11)
H8A* H 0.6484(18) 0.0517(16) 1.1779(21)
H9A* H 0.8187(22) 0.1008(6) 1.2196(30)
H16A* H 0.3697(4) 0.1942(4) 0.9831(4)
H17A* H 0.2742(4) 0.2833(4) 1.0096(4)

loop_
_atom_type_symbol
_atom_type_radius_bond
C 0.68
H 0.23
Cl 0.99
N 0.68
O 0.68
Ti 1.45
